data_7123270
loop_
_publ_author_name
'Marin, Lucile'
'Force, Guillaume'
'Guillot, R\'egis'
'Gandon, Vincent'
'Schulz, Emmanuelle'
'Leboeuf, David'

_publ_section_title
;
 Photooxygenation of 2-Propargylfurans: a Path to Structurally Diverse
 Nitrogen-Containing 5-Membered Rings
;
_journal_name_full 'Chemical Communications'
_journal_paper_doi 10.1039/C9CC01197H
_journal_year 2019
_chemical_formula_moiety 'C23 H21 N O3'
_chemical_formula_sum 'C23 H21 N O3'
_chemical_formula_weight 359.41
_space_group_crystal_system triclinic
_space_group_IT_number 2
_space_group_name_Hall '-P 1'
_space_group_name_H-M_alt 'P -1'
_symmetry_space_group_name_Hall '-P 1'
_symmetry_space_group_name_H-M 'P -1'
_atom_sites_solution_hydrogens geom
_audit_creation_method SHELXL-2018/3
_audit_update_record
;
2019-01-23 deposited with the CCDC.    2019-04-04 downloaded from the CCDC.
;
_cell_angle_alpha 74.5430(10)
_cell_angle_beta 70.1210(10)
_cell_angle_gamma 76.3680(10)
_cell_formula_units_Z 2
_cell_length_a 8.1794(2)
_cell_length_b 10.7510(2)
_cell_length_c 11.9840(3)
_cell_measurement_reflns_used 9920
_cell_measurement_temperature 100(1)
_cell_measurement_theta_max 36.34
_cell_measurement_theta_min 2.42
_cell_volume 942.88(4)
_computing_cell_refinement 'Bruker SAINT'
_computing_data_collection 'Bruker APEX2'
_computing_data_reduction 'Bruker SAINT'
_computing_structure_refinement 'SHELXL-2018/3 (Sheldrick, 2018)'
_computing_structure_solution 'SHELXS-97 (Sheldrick, 2008)'
_diffrn_ambient_temperature 100(1)
_diffrn_measured_fraction_theta_full 1.000
_diffrn_measured_fraction_theta_max 0.943
_diffrn_measurement_device_type 'Bruker APEX-II CCD'
_diffrn_measurement_method '\f and \w scans'
_diffrn_radiation_type MoK\a
_diffrn_radiation_wavelength 0.71073
_diffrn_reflns_av_R_equivalents 0.0218
_diffrn_reflns_av_unetI/netI 0.0248
_diffrn_reflns_Laue_measured_fraction_full 1.000
_diffrn_reflns_Laue_measured_fraction_max 0.943
_diffrn_reflns_limit_h_max 13
_diffrn_reflns_limit_h_min -11
_diffrn_reflns_limit_k_max 16
_diffrn_reflns_limit_k_min -17
_diffrn_reflns_limit_l_max 19
_diffrn_reflns_limit_l_min -19
_diffrn_reflns_number 24636
_diffrn_reflns_point_group_measured_fraction_full 1.000
_diffrn_reflns_point_group_measured_fraction_max 0.943
_diffrn_reflns_theta_full 25.000
_diffrn_reflns_theta_max 36.381
_diffrn_reflns_theta_min 1.846
_exptl_absorpt_coefficient_mu 0.084
_exptl_absorpt_correction_T_max 0.9967
_exptl_absorpt_correction_T_min 0.9618
_exptl_absorpt_correction_type multi-scan
_exptl_absorpt_process_details 'SADABS apex2'
_exptl_crystal_colour colorless
_exptl_crystal_density_diffrn 1.266
_exptl_crystal_description block
_exptl_crystal_F_000 380
_exptl_crystal_size_max 0.330
_exptl_crystal_size_mid 0.240
_exptl_crystal_size_min 0.110
_refine_diff_density_max 0.541
_refine_diff_density_min -0.262
_refine_diff_density_rms 0.056
_refine_ls_extinction_method none
_refine_ls_goodness_of_fit_ref 1.050
_refine_ls_hydrogen_treatment constr
_refine_ls_matrix_type full
_refine_ls_number_parameters 247
_refine_ls_number_reflns 8644
_refine_ls_number_restraints 0
_refine_ls_restrained_S_all 1.050
_refine_ls_R_factor_all 0.0510
_refine_ls_R_factor_gt 0.0409
_refine_ls_shift/su_max 0.001
_refine_ls_shift/su_mean 0.000
_refine_ls_structure_factor_coef Fsqd
_refine_ls_weighting_details 'w=1/[\s^2^(Fo^2^)+(0.0685P)^2^+0.1554P] where P=(Fo^2^+2Fc^2^)/3'
_refine_ls_weighting_scheme calc
_refine_ls_wR_factor_gt 0.1161
_refine_ls_wR_factor_ref 0.1246
_reflns_Friedel_coverage 0.000
_reflns_number_gt 7160
_reflns_number_total 8644
_reflns_threshold_expression 'I > 2\s(I)'
_cod_data_source_file c9cc01197h2.cif
_cod_data_source_block 20
_cod_database_code 7123270
_shelx_space_group_comment
;
The symmetry employed for this shelxl refinement is uniquely defined
by the following loop, which should always be used as a source of
symmetry information in preference to the above space-group names.
They are only intended as comments.
;
_shelx_estimated_absorpt_t_min 0.973
_shelx_estimated_absorpt_t_max 0.991

loop_
_space_group_symop_operation_xyz
'x, y, z'
'-x, -y, -z'

loop_
_atom_site_label
_atom_site_type_symbol
_atom_site_fract_x
_atom_site_fract_y
_atom_site_fract_z
_atom_site_U_iso_or_equiv
_atom_site_adp_type
_atom_site_occupancy
_atom_site_site_symmetry_order
_atom_site_calc_flag
_atom_site_refinement_flags_posn
_atom_site_refinement_flags_adp
C1 C 1.06405(13) 0.69958(9) 0.96388(9) 0.02876(18) Uani 1 1 d . .
H1A H 0.972587 0.724073 1.035729 0.043 Uiso 1 1 calc R U
H1B H 1.164360 0.744419 0.945385 0.043 Uiso 1 1 calc R U
H1C H 1.102907 0.604812 0.979566 0.043 Uiso 1 1 calc R U
C2 C 0.83990(10) 0.69850(7) 0.88155(7) 0.01798(12) Uani 1 1 d . .
C3 C 0.77831(9) 0.73982(7) 0.77232(6) 0.01482(11) Uani 1 1 d . .
C4 C 0.61353(9) 0.71488(7) 0.78152(6) 0.01631(12) Uani 1 1 d . .
H4 H 0.544449 0.671863 0.856894 0.020 Uiso 1 1 calc R U
C5 C 0.54947(9) 0.75203(7) 0.68219(6) 0.01490(11) Uani 1 1 d . .
H5 H 0.436568 0.735516 0.690027 0.018 Uiso 1 1 calc R U
C6 C 0.65164(8) 0.81405(6) 0.57005(6) 0.01165(10) Uani 1 1 d . .
C7 C 0.71051(8) 0.88743(6) 0.34472(6) 0.01297(11) Uani 1 1 d . .
H7 H 0.758641 0.967426 0.337667 0.016 Uiso 1 1 calc R U
C8 C 0.86158(8) 0.77641(6) 0.30818(6) 0.01270(10) Uani 1 1 d . .
C9 C 1.03535(8) 0.80767(6) 0.22688(6) 0.01271(10) Uani 1 1 d . .
C10 C 1.17992(9) 0.70664(7) 0.20487(6) 0.01608(12) Uani 1 1 d . .
H10 H 1.166375 0.619287 0.246038 0.019 Uiso 1 1 calc R U
C11 C 1.34153(9) 0.73238(7) 0.12425(7) 0.01824(12) Uani 1 1 d . .
H11 H 1.437816 0.663022 0.111092 0.022 Uiso 1 1 calc R U
C12 C 1.36315(9) 0.85997(8) 0.06235(7) 0.01893(13) Uani 1 1 d . .
H12 H 1.473303 0.877679 0.006016 0.023 Uiso 1 1 calc R U
C13 C 0.87942(9) 0.80219(7) 0.66096(6) 0.01489(11) Uani 1 1 d . .
H13 H 0.991253 0.820171 0.653780 0.018 Uiso 1 1 calc R U
C14 C 0.81742(8) 0.83805(6) 0.56073(6) 0.01369(11) Uani 1 1 d . .
H14 H 0.887994 0.879263 0.485048 0.016 Uiso 1 1 calc R U
C15 C 0.42130(9) 0.86003(6) 0.46443(6) 0.01381(11) Uani 1 1 d . .
C16 C 0.42668(10) 0.89836(7) 0.33547(7) 0.01756(12) Uani 1 1 d . .
H16 H 0.329758 0.907719 0.305629 0.021 Uiso 1 1 calc R U
C17 C 0.58887(10) 0.91766(7) 0.26782(7) 0.01727(12) Uani 1 1 d . .
H17 H 0.623210 0.946696 0.182263 0.021 Uiso 1 1 calc R U
C18 C 1.22248(10) 0.96072(7) 0.08373(7) 0.01911(13) Uani 1 1 d . .
H18 H 1.236946 1.047845 0.042258 0.023 Uiso 1 1 calc R U
C19 C 1.05987(9) 0.93531(7) 0.16562(7) 0.01623(12) Uani 1 1 d . .
H19 H 0.964942 1.005401 0.179883 0.019 Uiso 1 1 calc R U
C20 C 0.82660(9) 0.65611(6) 0.34531(6) 0.01561(12) Uani 1 1 d . .
C21 C 0.78025(9) 0.54007(7) 0.38290(7) 0.01921(13) Uani 1 1 d . .
C22 C 0.71240(11) 0.48639(8) 0.30594(10) 0.02820(18) Uani 1 1 d . .
H22A H 0.712637 0.550085 0.230226 0.042 Uiso 1 1 calc R U
H22B H 0.592045 0.469571 0.350060 0.042 Uiso 1 1 calc R U
H22C H 0.788442 0.404643 0.287516 0.042 Uiso 1 1 calc R U
C23 C 0.79405(12) 0.45452(8) 0.50241(9) 0.02778(17) Uani 1 1 d . .
H23A H 0.886388 0.378762 0.487847 0.042 Uiso 1 1 calc R U
H23B H 0.681203 0.424569 0.548781 0.042 Uiso 1 1 calc R U
H23C H 0.823549 0.504567 0.548362 0.042 Uiso 1 1 calc R U
N1 N 0.59226(7) 0.85093(5) 0.46694(5) 0.01216(10) Uani 1 1 d . .
O1 O 0.99376(8) 0.73710(6) 0.86209(5) 0.02108(11) Uani 1 1 d . .
O2 O 0.76154(9) 0.63772(8) 0.97822(6) 0.02980(14) Uani 1 1 d . .
O3 O 0.29205(7) 0.84292(5) 0.55268(5) 0.01879(11) Uani 1 1 d . .

loop_
_atom_site_aniso_label
_atom_site_aniso_U_11
_atom_site_aniso_U_22
_atom_site_aniso_U_33
_atom_site_aniso_U_23
_atom_site_aniso_U_13
_atom_site_aniso_U_12
C1 0.0326(4) 0.0315(4) 0.0312(4) -0.0090(3) -0.0230(4) 0.0014(3)
C2 0.0162(3) 0.0214(3) 0.0164(3) -0.0067(2) -0.0064(2) 0.0024(2)
C3 0.0140(3) 0.0174(3) 0.0132(3) -0.0043(2) -0.0046(2) -0.0008(2)
C4 0.0155(3) 0.0207(3) 0.0118(3) -0.0016(2) -0.0026(2) -0.0054(2)
C5 0.0144(3) 0.0178(3) 0.0129(3) -0.0016(2) -0.0031(2) -0.0064(2)
C6 0.0117(2) 0.0118(2) 0.0116(3) -0.00302(18) -0.0026(2) -0.00252(18)
C7 0.0140(2) 0.0121(2) 0.0108(3) -0.00187(18) -0.0012(2) -0.00257(19)
C8 0.0135(2) 0.0121(2) 0.0114(3) -0.00271(19) -0.0019(2) -0.00229(19)
C9 0.0134(2) 0.0147(2) 0.0099(3) -0.00247(19) -0.0026(2) -0.00333(19)
C10 0.0148(3) 0.0171(3) 0.0138(3) -0.0017(2) -0.0031(2) -0.0011(2)
C11 0.0139(3) 0.0230(3) 0.0160(3) -0.0038(2) -0.0034(2) -0.0011(2)
C12 0.0142(3) 0.0256(3) 0.0163(3) -0.0047(2) -0.0008(2) -0.0068(2)
C13 0.0116(2) 0.0174(3) 0.0163(3) -0.0048(2) -0.0037(2) -0.0024(2)
C14 0.0113(2) 0.0159(2) 0.0134(3) -0.0033(2) -0.0020(2) -0.00333(19)
C15 0.0128(2) 0.0125(2) 0.0163(3) -0.0030(2) -0.0047(2) -0.00174(19)
C16 0.0181(3) 0.0184(3) 0.0171(3) -0.0047(2) -0.0082(2) 0.0010(2)
C17 0.0207(3) 0.0162(3) 0.0134(3) -0.0029(2) -0.0060(2) 0.0011(2)
C18 0.0181(3) 0.0197(3) 0.0172(3) -0.0024(2) 0.0001(2) -0.0080(2)
C19 0.0160(3) 0.0148(2) 0.0154(3) -0.0021(2) -0.0012(2) -0.0041(2)
C20 0.0152(3) 0.0132(2) 0.0160(3) -0.0034(2) -0.0012(2) -0.0024(2)
C21 0.0153(3) 0.0122(2) 0.0256(4) -0.0049(2) 0.0006(2) -0.0023(2)
C22 0.0216(3) 0.0205(3) 0.0453(5) -0.0151(3) -0.0064(3) -0.0042(3)
C23 0.0278(4) 0.0162(3) 0.0266(4) 0.0017(3) 0.0026(3) -0.0023(3)
N1 0.0116(2) 0.0139(2) 0.0106(2) -0.00227(17) -0.00236(18) -0.00314(17)
O1 0.0220(3) 0.0234(2) 0.0229(3) -0.0060(2) -0.0135(2) -0.0016(2)
O2 0.0217(3) 0.0477(4) 0.0149(3) 0.0006(2) -0.0061(2) -0.0030(3)
O3 0.0125(2) 0.0215(2) 0.0197(3) -0.00096(19) -0.00289(18) -0.00415(17)

loop_
_atom_type_symbol
_atom_type_description
_atom_type_scat_dispersion_real
_atom_type_scat_dispersion_imag
_atom_type_scat_source
C C 0.0033 0.0016 'International Tables Vol C Tables 4.2.6.8 and 6.1.1.4'
H H 0.0000 0.0000 'International Tables Vol C Tables 4.2.6.8 and 6.1.1.4'
N N 0.0061 0.0033 'International Tables Vol C Tables 4.2.6.8 and 6.1.1.4'
O O 0.0106 0.0060 'International Tables Vol C Tables 4.2.6.8 and 6.1.1.4'

loop_
_geom_angle_atom_site_label_1
_geom_angle_atom_site_label_2
_geom_angle_atom_site_label_3
_geom_angle
O1 C1 H1A 109.5
O1 C1 H1B 109.5
H1A C1 H1B 109.5
O1 C1 H1C 109.5
H1A C1 H1C 109.5
H1B C1 H1C 109.5
O2 C2 O1 123.09(7)
O2 C2 C3 124.65(7)
O1 C2 C3 112.26(6)
C13 C3 C4 119.10(6)
C13 C3 C2 122.24(6)
C4 C3 C2 118.66(6)
C5 C4 C3 120.95(6)
C5 C4 H4 119.5
C3 C4 H4 119.5
C4 C5 C6 119.92(6)
C4 C5 H5 120.0
C6 C5 H5 120.0
C14 C6 C5 119.06(6)
C14 C6 N1 119.46(6)
C5 C6 N1 121.47(6)
N1 C7 C17 102.24(5)
N1 C7 C8 112.79(5)
C17 C7 C8 110.90(5)
N1 C7 H7 110.2
C17 C7 H7 110.2
C8 C7 H7 110.2
C20 C8 C9 122.43(6)
C20 C8 C7 117.64(6)
C9 C8 C7 119.79(5)
C19 C9 C10 118.05(6)
C19 C9 C8 121.90(6)
C10 C9 C8 119.98(6)
C11 C10 C9 121.16(6)
C11 C10 H10 119.4
C9 C10 H10 119.4
C10 C11 C12 120.11(7)
C10 C11 H11 119.9
C12 C11 H11 119.9
C18 C12 C11 119.44(7)
C18 C12 H12 120.3
C11 C12 H12 120.3
C14 C13 C3 120.33(6)
C14 C13 H13 119.8
C3 C13 H13 119.8
C13 C14 C6 120.63(6)
C13 C14 H14 119.7
C6 C14 H14 119.7
O3 C15 N1 126.12(6)
O3 C15 C16 127.39(6)
N1 C15 C16 106.46(6)
C17 C16 C15 109.13(6)
C17 C16 H16 125.4
C15 C16 H16 125.4
C16 C17 C7 110.97(6)
C16 C17 H17 124.5
C7 C17 H17 124.5
C12 C18 C19 120.61(7)
C12 C18 H18 119.7
C19 C18 H18 119.7
C18 C19 C9 120.62(6)
C18 C19 H19 119.7
C9 C19 H19 119.7
C21 C20 C8 175.98(7)
C20 C21 C23 122.04(8)
C20 C21 C22 120.49(8)
C23 C21 C22 117.47(7)
C21 C22 H22A 109.5
C21 C22 H22B 109.5
H22A C22 H22B 109.5
C21 C22 H22C 109.5
H22A C22 H22C 109.5
H22B C22 H22C 109.5
C21 C23 H23A 109.5
C21 C23 H23B 109.5
H23A C23 H23B 109.5
C21 C23 H23C 109.5
H23A C23 H23C 109.5
H23B C23 H23C 109.5
C15 N1 C6 126.83(6)
C15 N1 C7 111.10(5)
C6 N1 C7 122.07(5)
C2 O1 C1 115.80(7)

loop_
_geom_bond_atom_site_label_1
_geom_bond_atom_site_label_2
_geom_bond_distance
C1 O1 1.4445(10)
C1 H1A 0.9800
C1 H1B 0.9800
C1 H1C 0.9800
C2 O2 1.2119(10)
C2 O1 1.3437(9)
C2 C3 1.4824(10)
C3 C13 1.3959(10)
C3 C4 1.3979(10)
C4 C5 1.3868(10)
C4 H4 0.9500
C5 C6 1.4036(9)
C5 H5 0.9500
C6 C14 1.4015(9)
C6 N1 1.4058(8)
C7 N1 1.4642(8)
C7 C17 1.5021(10)
C7 C8 1.5359(9)
C7 H7 1.0000
C8 C20 1.3168(9)
C8 C9 1.4803(9)
C9 C19 1.3982(9)
C9 C10 1.4081(9)
C10 C11 1.3852(10)
C10 H10 0.9500
C11 C12 1.3949(11)
C11 H11 0.9500
C12 C18 1.3866(11)
C12 H12 0.9500
C13 C14 1.3870(9)
C13 H13 0.9500
C14 H14 0.9500
C15 O3 1.2237(8)
C15 N1 1.3887(8)
C15 C16 1.4776(10)
C16 C17 1.3299(11)
C16 H16 0.9500
C17 H17 0.9500
C18 C19 1.3955(10)
C18 H18 0.9500
C19 H19 0.9500
C20 C21 1.3077(9)
C21 C23 1.5062(12)
C21 C22 1.5082(12)
C22 H22A 0.9800
C22 H22B 0.9800
C22 H22C 0.9800
C23 H23A 0.9800
C23 H23B 0.9800
C23 H23C 0.9800
